data_4311550
loop_
_publ_author_name
'Takanori Nishioka'
'Hiroaki Kitayama'
'Brian K. Breedlove'
'Kimie Shiomi'
'Isamu Kinoshita'
'Kiyoshi Isobe'

_publ_section_title
;
 Novel Nucleophilic Reactivity of Disulfido Ligands Coordinated Parallel
 to M-M (M = Rh, Ir) Bonds
;
_journal_name_full 'Inorganic Chemistry'
_journal_page_first 5688
_journal_page_last 5697
_journal_paper_doi 10.1021/ic049855t
_journal_volume 43
_journal_year 2004
_chemical_formula_moiety 'C24 H37 Cl3 Ir2 S2 '
_chemical_formula_sum 'C24 H37 Cl3 Ir2 S2'
_chemical_formula_weight 880.48
_space_group_IT_number 11
_symmetry_cell_setting monoclinic
_symmetry_Int_Tables_number 11
_symmetry_space_group_name_Hall '-P 2yb'
_symmetry_space_group_name_H-M 'P 1 21/m 1'
_cell_angle_alpha 90
_cell_angle_beta 91.252(4)
_cell_angle_gamma 90
_cell_formula_units_Z 2
_cell_length_a 10.989(2)
_cell_length_b 9.809(2)
_cell_length_c 13.058(2)
_cell_measurement_reflns_used 5452
_cell_measurement_temperature 153.2
_cell_measurement_theta_max 27.5
_cell_measurement_theta_min 3.1
_cell_volume 1407.2(4)
_computing_cell_refinement CRYSTALCLEAR
_computing_data_collection CRYSTALCLEAR
_computing_data_reduction 'teXsan Ver. 1.11'
_computing_publication_material 'teXsan Ver. 1.11'
_computing_structure_refinement SHELXL97
_computing_structure_solution 'DIRDIF94 (PATTY)'
_diffrn_detector_area_resol_mean 14.62
_diffrn_measurement_device_type 'Rigaku/MSC Mercury CCD'
_diffrn_measurement_method \w
_diffrn_radiation_type 'Mo K\a'
_diffrn_radiation_wavelength 0.7107
_diffrn_reflns_av_R_equivalents 0.039
_diffrn_reflns_limit_h_max 14
_diffrn_reflns_limit_h_min 12
_diffrn_reflns_limit_k_max 12
_diffrn_reflns_limit_k_min 0
_diffrn_reflns_limit_l_max 16
_diffrn_reflns_limit_l_min -16
_diffrn_reflns_number 13790
_diffrn_reflns_theta_max 27.49
_exptl_absorpt_coefficient_mu 9.918
_exptl_absorpt_correction_T_max 0.699
_exptl_absorpt_correction_T_min 0.372
_exptl_absorpt_correction_type integration
_exptl_absorpt_process_details Coppens_numerical
_exptl_crystal_colour Yellow
_exptl_crystal_density_diffrn 2.078
_exptl_crystal_density_method 'not measured'
_exptl_crystal_description Prism
_exptl_crystal_size_max 0.300
_exptl_crystal_size_mid 0.020
_exptl_crystal_size_min 0.020
_refine_diff_density_max 1.35
_refine_diff_density_min -1.44
_refine_ls_extinction_coef 0.0000
_refine_ls_extinction_expression Fc^*^=kFc[1+0.001xFc^2^\l^3^/sin(2\q)]^-1/4^
_refine_ls_extinction_method SHELXL
_refine_ls_goodness_of_fit_ref 0.942
_refine_ls_hydrogen_treatment noref
_refine_ls_number_parameters 163
_refine_ls_number_reflns 3366
_refine_ls_R_factor_gt 0.0305
_refine_ls_shift/su_max 0.0000
_refine_ls_structure_factor_coef Fsqd
_refine_ls_weighting_details 'w = 1/[\s^2^(Fo^2^) + (0.0169P)^2^+0.0000P] where P=(Fo^2^+2Fc^2^)/3'
_refine_ls_weighting_scheme calc
_refine_ls_wR_factor_ref 0.0629
_reflns_number_gt 2616
_reflns_number_total 3366
_reflns_threshold_expression >2.0sigma(I)
_cod_data_source_file ic049855tsi20040204_025808_09.cif
_cod_data_source_block 10-[(IrCp*)2(CH2)2SCHS]Cl
_cod_original_formula_sum 'C24 H37 Cl3 Ir2 S2 '
_cod_database_code 4311550

loop_
_symmetry_equiv_pos_as_xyz
x,y,z
-x,1/2+y,-z
-x,-y,-z
x,1/2-y,z

loop_
_atom_site_label
_atom_site_type_symbol
_atom_site_fract_x
_atom_site_fract_y
_atom_site_fract_z
_atom_site_U_iso_or_equiv
_atom_site_adp_type
_atom_site_occupancy
_atom_site_calc_flag
_atom_site_refinement_flags
_atom_site_disorder_assembly
_atom_site_disorder_group
Ir(1) Ir 0.07038(3) 0.2500 0.19359(2) 0.0230(1) Uani 1.00 d S . .
Ir(2) Ir -0.16305(3) 0.2500 0.13655(2) 0.01762(9) Uani 1.00 d S . .
Cl(1) Cl 0.1489(2) 0.2500 0.7024(2) 0.0306(5) Uani 1.00 d S . .
Cl(2) Cl 0.4274(5) 0.1637(7) 0.4681(4) 0.095(2) Uani 0.50 d P . .
Cl(3) Cl 0.5485(5) 0.2500 0.6511(4) 0.153(2) Uani 1.00 d S . .
S(1) S 0.1406(2) 0.2500 0.0282(2) 0.0268(5) Uani 1.00 d S . .
S(2) S -0.1223(2) 0.2500 -0.0370(2) 0.0277(5) Uani 1.00 d S . .
C(1) C 0.096(1) 0.2500 0.3645(8) 0.078(5) Uani 1.00 d S . .
C(2) C 0.1539(7) 0.133(1) 0.3263(6) 0.068(3) Uani 1.00 d . . .
C(3) C 0.2452(6) 0.1779(7) 0.2581(5) 0.039(2) Uani 1.00 d . . .
C(4) C 0.009(1) 0.2500 0.4555(10) 0.17(1) Uani 1.00 d S . .
C(5) C 0.1291(9) -0.013(1) 0.3541(9) 0.147(7) Uani 1.00 d . . .
C(6) C 0.3358(7) 0.0901(9) 0.2036(8) 0.072(3) Uani 1.00 d . . .
C(7) C -0.2924(5) 0.1774(5) 0.2564(4) 0.023(1) Uani 1.00 d . . .
C(8) C -0.3337(5) 0.1313(6) 0.1579(5) 0.024(1) Uani 1.00 d . . .
C(9) C -0.3629(7) 0.2500 0.0939(6) 0.023(2) Uani 1.00 d S . .
C(10) C -0.2726(6) 0.0873(6) 0.3464(5) 0.036(2) Uani 1.00 d . . .
C(11) C -0.3541(6) -0.0144(6) 0.1265(5) 0.035(2) Uani 1.00 d . . .
C(12) C -0.4119(8) 0.2500 -0.0105(8) 0.041(2) Uani 1.00 d S . .
C(13) C -0.0419(5) 0.0906(6) 0.1508(4) 0.024(1) Uani 1.00 d . . .
C(14) C 0.0269(8) 0.2500 -0.0562(6) 0.028(2) Uani 1.00 d S . .
C(15) C 0.424(1) 0.2500 0.575(1) 0.106(6) Uani 1.00 d S . .
H(1) H 0.0449 0.2516 0.5164 0.2249 Uiso 1.00 calc S . .
H(2) H -0.0458 0.1701 0.4473 0.2249 Uiso 1.00 calc . . .
H(3) H 0.1994 -0.0569 0.3833 0.1525 Uiso 1.00 calc . . .
H(4) H 0.0632 -0.0227 0.3989 0.1525 Uiso 1.00 calc . . .
H(5) H 0.1074 -0.0663 0.2917 0.1525 Uiso 1.00 calc . . .
H(6) H 0.3175 -0.0040 0.2131 0.0813 Uiso 1.00 calc . . .
H(7) H 0.3324 0.1082 0.1306 0.0813 Uiso 1.00 calc . . .
H(8) H 0.4164 0.1076 0.2276 0.0813 Uiso 1.00 calc . . .
H(9) H -0.2437 0.1382 0.4045 0.0436 Uiso 1.00 calc . . .
H(10) H -0.2116 0.0191 0.3318 0.0436 Uiso 1.00 calc . . .
H(11) H -0.3453 0.0413 0.3638 0.0436 Uiso 1.00 calc . . .
H(12) H -0.2798 -0.0663 0.1349 0.0441 Uiso 1.00 calc . . .
H(13) H -0.3814 -0.0215 0.0578 0.0441 Uiso 1.00 calc . . .
H(14) H -0.4136 -0.0565 0.1698 0.0441 Uiso 1.00 calc . . .
H(15) H -0.4944 0.2516 -0.0149 0.0570 Uiso 1.00 calc S . .
H(16) H -0.3803 0.1701 -0.0468 0.0570 Uiso 1.00 calc . . .
H(17) H -0.0593 0.0247 0.2038 0.0295 Uiso 1.00 calc . . .
H(18) H -0.0229 0.0427 0.0905 0.0295 Uiso 1.00 calc . . .
H(19) H 0.0504 0.2500 -0.1234 0.0382 Uiso 1.00 d S . .
H(20) H 0.3579 0.2129 0.6152 0.1140 Uiso 0.50 calc P . .
H(21) H 0.4033 0.3421 0.5592 0.1140 Uiso 0.50 calc P . .

loop_
_atom_site_aniso_label
_atom_site_aniso_U_11
_atom_site_aniso_U_22
_atom_site_aniso_U_33
_atom_site_aniso_U_12
_atom_site_aniso_U_13
_atom_site_aniso_U_23
Ir(1) 0.0162(2) 0.0330(2) 0.0198(2) 0.0000 0.0038(1) 0.0000
Ir(2) 0.0172(2) 0.0163(2) 0.0194(2) 0.0000 0.0022(1) 0.0000
Cl(1) 0.041(1) 0.026(1) 0.025(1) 0.0000 0.0065(9) 0.0000
Cl(2) 0.065(3) 0.162(5) 0.058(3) -0.011(3) 0.007(2) -0.011(3)
Cl(3) 0.091(3) 0.241(7) 0.125(4) 0.0000 -0.030(3) 0.0000
S(1) 0.025(1) 0.031(1) 0.025(1) 0.0000 0.0106(9) 0.0000
S(2) 0.034(1) 0.032(1) 0.017(1) 0.0000 0.0008(9) 0.0000
C(1) 0.027(6) 0.20(2) 0.011(5) 0.0000 -0.008(4) 0.0000
C(2) 0.033(4) 0.121(8) 0.051(5) -0.021(5) -0.021(4) 0.050(5)
C(3) 0.026(3) 0.058(4) 0.032(4) 0.010(3) -0.003(3) 0.010(3)
C(4) 0.041(8) 0.43(4) 0.028(7) 0.0000 0.003(6) 0.0000
C(5) 0.079(8) 0.19(1) 0.17(1) -0.063(8) -0.070(8) 0.15(1)
C(6) 0.037(4) 0.075(6) 0.104(7) 0.025(4) -0.019(4) -0.011(6)
C(7) 0.016(3) 0.024(3) 0.031(3) 0.002(2) 0.007(2) 0.005(3)
C(8) 0.012(3) 0.021(3) 0.041(4) -0.002(2) 0.004(2) 0.000(3)
C(9) 0.021(4) 0.017(4) 0.030(5) 0.0000 0.002(3) 0.0000
C(10) 0.041(4) 0.027(3) 0.041(4) -0.005(3) 0.015(3) 0.005(3)
C(11) 0.031(3) 0.030(3) 0.045(4) -0.009(3) 0.005(3) -0.010(3)
C(12) 0.030(5) 0.043(6) 0.050(6) 0.0000 -0.023(5) 0.0000
C(13) 0.019(3) 0.021(3) 0.031(3) 0.002(2) 0.005(2) -0.001(2)
C(14) 0.050(6) 0.013(4) 0.022(4) 0.0000 0.008(4) 0.0000
C(15) 0.08(1) 0.10(1) 0.14(2) 0.0000 0.06(1) 0.0000

loop_
_atom_type_symbol
_atom_type_description
_atom_type_scat_dispersion_real
_atom_type_scat_dispersion_imag
_atom_type_scat_source
C C 0.003 0.002
;International Tables for Crystallography
(1992, Vol. C, Tables 4.2.6.8 and 6.1.1.4)
;
H H 0.000 0.000
;International Tables for Crystallography
(1992, Vol. C, Table 6.1.1.4)
;
Cl Cl 0.148 0.159
;International Tables for Crystallography
(1992, Vol. C, Tables 4.2.6.8 and 6.1.1.4)
;
Ir Ir -1.444 7.990
;International Tables for Crystallography
(1992, Vol. C, Tables 4.2.6.8 and 6.1.1.4)
;
S S 0.125 0.123
;International Tables for Crystallography
(1992, Vol. C, Tables 4.2.6.8 and 6.1.1.4)
;

loop_
_geom_angle_atom_site_label_1
_geom_angle_atom_site_label_2
_geom_angle_atom_site_label_3
_geom_angle
_geom_angle_site_symmetry_1
_geom_angle_site_symmetry_2
_geom_angle_site_symmetry_3
_geom_angle_publ_flag
Ir(2) Ir(1) S(1) 94.49(5) . . . yes
Ir(2) Ir(1) C(1) 112.3(3) . . . yes
Ir(2) Ir(1) C(2) 126.1(2) . . . yes
Ir(2) Ir(1) C(2) 126.1(2) . . 4_555 yes
Ir(2) Ir(1) C(3) 159.8(2) . . . yes
Ir(2) Ir(1) C(3) 159.8(2) . . 4_555 yes
Ir(2) Ir(1) C(13) 49.8(1) . . . yes
Ir(2) Ir(1) C(13) 49.8(1) . . 4_555 yes
S(1) Ir(1) C(1) 153.2(3) . . . yes
S(1) Ir(1) C(2) 125.4(2) . . . yes
S(1) Ir(1) C(2) 125.4(2) . . 4_555 yes
S(1) Ir(1) C(3) 92.9(2) . . . yes
S(1) Ir(1) C(3) 92.9(2) . . 4_555 yes
S(1) Ir(1) C(13) 87.5(2) . . . yes
S(1) Ir(1) C(13) 87.5(2) . . 4_555 yes
C(1) Ir(1) C(2) 36.5(3) . . . yes
C(1) Ir(1) C(2) 36.5(3) . . 4_555 yes
C(1) Ir(1) C(3) 61.9(3) . . . yes
C(1) Ir(1) C(3) 61.9(3) . . 4_555 yes
C(1) Ir(1) C(13) 109.3(2) . . . yes
C(1) Ir(1) C(13) 109.3(2) . . 4_555 yes
C(2) Ir(1) C(2) 61.1(5) . . 4_555 yes
C(2) Ir(1) C(3) 37.3(3) . . . yes
C(2) Ir(1) C(3) 62.1(3) . . 4_555 yes
C(2) Ir(1) C(13) 93.0(3) . . . yes
C(2) Ir(1) C(13) 145.6(3) . . 4_555 yes
C(2) Ir(1) C(3) 62.1(3) 4_555 . . yes
C(2) Ir(1) C(3) 37.3(3) 4_555 . 4_555 yes
C(2) Ir(1) C(13) 145.6(3) 4_555 . . yes
C(2) Ir(1) C(13) 93.0(3) 4_555 . 4_555 yes
C(3) Ir(1) C(3) 37.5(3) . . 4_555 yes
C(3) Ir(1) C(13) 111.9(2) . . . yes
C(3) Ir(1) C(13) 149.4(2) . . 4_555 yes
C(3) Ir(1) C(13) 149.4(2) 4_555 . . yes
C(3) Ir(1) C(13) 111.9(2) 4_555 . 4_555 yes
C(13) Ir(1) C(13) 98.7(3) . . 4_555 yes
Ir(1) Ir(2) S(2) 93.90(6) . . . yes
Ir(1) Ir(2) C(7) 115.2(1) . . . yes
Ir(1) Ir(2) C(7) 115.2(1) . . 4_555 yes
Ir(1) Ir(2) C(8) 140.8(1) . . . yes
Ir(1) Ir(2) C(8) 140.8(1) . . 4_555 yes
Ir(1) Ir(2) C(9) 178.0(2) . . . yes
Ir(1) Ir(2) C(13) 49.9(1) . . . yes
Ir(1) Ir(2) C(13) 49.9(1) . . 4_555 yes
S(2) Ir(2) C(7) 144.8(1) . . . yes
S(2) Ir(2) C(7) 144.8(1) . . 4_555 yes
S(2) Ir(2) C(8) 107.6(2) . . . yes
S(2) Ir(2) C(8) 107.6(2) . . 4_555 yes
S(2) Ir(2) C(9) 88.1(2) . . . yes
S(2) Ir(2) C(13) 87.2(2) . . . yes
S(2) Ir(2) C(13) 87.2(2) . . 4_555 yes
C(7) Ir(2) C(7) 36.8(3) . . 4_555 yes
C(7) Ir(2) C(8) 37.2(2) . . . yes
C(7) Ir(2) C(8) 62.2(2) . . 4_555 yes
C(7) Ir(2) C(9) 63.0(2) . . . yes
C(7) Ir(2) C(13) 96.5(2) . . . yes
C(7) Ir(2) C(13) 126.4(2) . . 4_555 yes
C(7) Ir(2) C(8) 62.2(2) 4_555 . . yes
C(7) Ir(2) C(8) 37.2(2) 4_555 . 4_555 yes
C(7) Ir(2) C(9) 63.0(2) 4_555 . . yes
C(7) Ir(2) C(13) 126.4(2) 4_555 . . yes
C(7) Ir(2) C(13) 96.5(2) 4_555 . 4_555 yes
C(8) Ir(2) C(8) 62.9(3) . . 4_555 yes
C(8) Ir(2) C(9) 38.1(2) . . . yes
C(8) Ir(2) C(13) 97.8(2) . . . yes
C(8) Ir(2) C(13) 158.2(2) . . 4_555 yes
C(8) Ir(2) C(9) 38.1(2) 4_555 . . yes
C(8) Ir(2) C(13) 158.2(2) 4_555 . . yes
C(8) Ir(2) C(13) 97.8(2) 4_555 . 4_555 yes
C(9) Ir(2) C(13) 130.3(2) . . . yes
C(9) Ir(2) C(13) 130.3(2) . . 4_555 yes
C(13) Ir(2) C(13) 98.8(3) . . 4_555 yes
Cl(2) Cl(2) C(15) 58.8(4) 4_555 . . yes
Ir(1) S(1) C(14) 111.2(3) . . . yes
Ir(2) S(2) C(14) 111.0(3) . . . yes
Ir(1) C(1) C(2) 72.3(5) . . . yes
Ir(1) C(1) C(2) 72.3(5) . . 4_555 yes
Ir(1) C(1) C(4) 134.4(8) . . . yes
C(2) C(1) C(2) 109(1) . . 4_555 yes
C(2) C(1) C(4) 124.4(5) . . . yes
C(2) C(1) C(4) 124.4(5) 4_555 . . yes
Ir(1) C(2) C(1) 71.2(5) . . . yes
Ir(1) C(2) C(3) 69.1(4) . . . yes
Ir(1) C(2) C(5) 126.6(6) . . . yes
C(1) C(2) C(3) 107.3(8) . . . yes
C(1) C(2) C(5) 127.2(8) . . . yes
C(3) C(2) C(5) 125.4(8) . . . yes
Ir(1) C(3) C(2) 73.6(4) . . . yes
Ir(1) C(3) C(3) 71.2(2) . . 4_555 yes
Ir(1) C(3) C(6) 125.7(5) . . . yes
C(2) C(3) C(3) 108.0(5) . . 4_555 yes
C(2) C(3) C(6) 126.8(7) . . . yes
C(3) C(3) C(6) 124.9(4) 4_555 . . yes
Ir(2) C(7) C(7) 71.6(1) . . 4_555 yes
Ir(2) C(7) C(8) 70.5(3) . . . yes
Ir(2) C(7) C(10) 130.9(4) . . . yes
C(7) C(7) C(8) 108.4(3) 4_555 . . yes
C(7) C(7) C(10) 126.6(3) 4_555 . . yes
C(8) C(7) C(10) 124.3(5) . . . yes
Ir(2) C(8) C(7) 72.3(3) . . . yes
Ir(2) C(8) C(9) 71.8(4) . . . yes
Ir(2) C(8) C(11) 125.7(4) . . . yes
C(7) C(8) C(9) 108.9(5) . . . yes
C(7) C(8) C(11) 126.1(5) . . . yes
C(9) C(8) C(11) 124.8(5) . . . yes
Ir(2) C(9) C(8) 70.0(4) . . . yes
Ir(2) C(9) C(8) 70.0(4) . . 4_555 yes
Ir(2) C(9) C(12) 124.8(6) . . . yes
C(8) C(9) C(8) 105.3(7) . . 4_555 yes
C(8) C(9) C(12) 127.4(3) . . . yes
C(8) C(9) C(12) 127.4(3) 4_555 . . yes
Ir(1) C(13) Ir(2) 80.2(2) . . . yes
S(1) C(14) S(2) 129.4(5) . . . yes
Cl(2) C(15) Cl(2) 62.4(8) . . 4_555 yes
Cl(2) C(15) Cl(3) 118.3(8) . . . yes
Cl(2) C(15) Cl(3) 118.3(8) 4_555 . . yes

loop_
_geom_bond_atom_site_label_1
_geom_bond_atom_site_label_2
_geom_bond_distance
_geom_bond_site_symmetry_1
_geom_bond_site_symmetry_2
_geom_bond_publ_flag
Ir(1) Ir(2) 2.6555(7) . . yes
Ir(1) S(1) 2.309(2) . . yes
Ir(1) C(1) 2.24(1) . . yes
Ir(1) C(2) 2.257(9) . . yes
Ir(1) C(2) 2.257(9) . 4_555 yes
Ir(1) C(3) 2.198(6) . . yes
Ir(1) C(3) 2.198(6) . 4_555 yes
Ir(1) C(13) 2.062(5) . . yes
Ir(1) C(13) 2.062(5) . 4_555 yes
Ir(2) S(2) 2.320(2) . . yes
Ir(2) C(7) 2.253(6) . . yes
Ir(2) C(7) 2.253(6) . 4_555 yes
Ir(2) C(8) 2.229(5) . . yes
Ir(2) C(8) 2.229(5) . 4_555 yes
Ir(2) C(9) 2.254(8) . . yes
Ir(2) C(13) 2.059(5) . . yes
Ir(2) C(13) 2.059(5) . 4_555 yes
Cl(2) Cl(2) 1.69(1) . 4_555 yes
Cl(2) C(15) 1.64(2) . . yes
Cl(3) C(15) 1.67(2) . . yes
S(1) C(14) 1.648(9) . . yes
S(2) C(14) 1.664(10) . . yes
C(1) C(2) 1.41(1) . . yes
C(1) C(2) 1.41(1) . 4_555 yes
C(1) C(4) 1.54(2) . . yes
C(2) C(3) 1.43(1) . . yes
C(2) C(5) 1.50(2) . . yes
C(3) C(3) 1.41(1) . 4_555 yes
C(3) C(6) 1.51(1) . . yes
C(7) C(7) 1.42(1) . 4_555 yes
C(7) C(8) 1.428(8) . . yes
C(7) C(10) 1.483(8) . . yes
C(8) C(9) 1.464(8) . . yes
C(8) C(11) 1.503(8) . . yes
C(9) C(12) 1.45(1) . . yes

loop_
_geom_contact_atom_site_label_1
_geom_contact_atom_site_label_2
_geom_contact_distance
_geom_contact_site_symmetry_1
_geom_contact_site_symmetry_2
_geom_contact_publ_flag
Ir(1) Ir(2) 2.6555(7) . . ?
Cl(1) C(14) 3.453(9) . 1_556 ?
C(13) C(14) 3.567(6) . 2_545 ?

loop_
_geom_torsion_atom_site_label_1
_geom_torsion_atom_site_label_2
_geom_torsion_atom_site_label_3
_geom_torsion_atom_site_label_4
_geom_torsion
_geom_torsion_site_symmetry_1
_geom_torsion_site_symmetry_2
_geom_torsion_site_symmetry_3
_geom_torsion_site_symmetry_4
_geom_torsion_publ_flag
Ir(1) Ir(2) S(2) C(14) 0.0 . . . . yes
Ir(1) Ir(2) C(7) C(7) 99.01(9) . . . 4_555 yes
Ir(1) Ir(2) C(7) C(8) -142.9(3) . . . . yes
Ir(1) Ir(2) C(7) C(10) -23.9(6) . . . . yes
Ir(1) Ir(2) C(7) C(7) -99.01(9) . . 4_555 . yes
Ir(1) Ir(2) C(7) C(8) 142.9(3) . . 4_555 4_555 yes
Ir(1) Ir(2) C(7) C(10) 23.9(6) . . 4_555 4_555 yes
Ir(1) Ir(2) C(8) C(7) 59.8(4) . . . . yes
Ir(1) Ir(2) C(8) C(9) 177.4(3) . . . . yes
Ir(1) Ir(2) C(8) C(11) -62.4(6) . . . . yes
Ir(1) Ir(2) C(8) C(7) -59.8(4) . . 4_555 4_555 yes
Ir(1) Ir(2) C(8) C(9) -177.4(3) . . 4_555 . yes
Ir(1) Ir(2) C(8) C(11) 62.4(6) . . 4_555 4_555 yes
Ir(1) Ir(2) C(9) C(8) -57.7(3) . . . . yes
Ir(1) Ir(2) C(9) C(8) 57.7(3) . . . 4_555 yes
Ir(1) Ir(2) C(9) C(12) 180.0000(2) . . . . yes
Ir(1) S(1) C(14) S(2) 0.0000(1) . . . . yes
Ir(1) C(1) C(2) C(3) 59.9(5) . . . . yes
Ir(1) C(1) C(2) C(5) -122.2(9) . . . . yes
Ir(1) C(1) C(2) C(3) -59.9(5) . . 4_555 4_555 yes
Ir(1) C(1) C(2) C(5) 122.2(9) . . 4_555 4_555 yes
Ir(1) C(2) C(1) C(2) -63.3(7) . . . 4_555 yes
Ir(1) C(2) C(1) C(4) 132(1) . . . . yes
Ir(1) C(2) C(3) C(3) 63.4(2) . . . 4_555 yes
Ir(1) C(2) C(3) C(6) -122.7(7) . . . . yes
Ir(1) C(2) C(1) C(2) 63.3(7) . 4_555 . . yes
Ir(1) C(2) C(1) C(4) -132(1) . 4_555 . . yes
Ir(1) C(2) C(3) C(3) -63.4(2) . 4_555 4_555 . yes
Ir(1) C(2) C(3) C(6) 122.7(7) . 4_555 4_555 4_555 yes
Ir(1) C(3) C(2) C(1) -61.3(6) . . . . yes
Ir(1) C(3) C(2) C(5) 120.8(9) . . . . yes
Ir(1) C(3) C(3) C(2) 64.9(4) . . 4_555 4_555 yes
Ir(1) C(3) C(3) C(6) -121.0(6) . . 4_555 4_555 yes
Ir(1) C(3) C(2) C(1) 61.3(6) . 4_555 4_555 . yes
Ir(1) C(3) C(2) C(5) -120.8(9) . 4_555 4_555 4_555 yes
Ir(1) C(3) C(3) C(2) -64.9(4) . 4_555 . . yes
Ir(1) C(3) C(3) C(6) 121.0(6) . 4_555 . . yes
Ir(1) C(13) Ir(2) S(2) 97.5(1) . . . . yes
Ir(1) C(13) Ir(2) C(7) -117.6(2) . . . . yes
Ir(1) C(13) Ir(2) C(7) -94.0(2) . . . 4_555 yes
Ir(1) C(13) Ir(2) C(8) -155.1(2) . . . . yes
Ir(1) C(13) Ir(2) C(8) -128.6(5) . . . 4_555 yes
Ir(1) C(13) Ir(2) C(9) -177.4(3) . . . . yes
Ir(1) C(13) Ir(2) C(13) 10.9(3) . . . 4_555 yes
Ir(1) C(13) Ir(2) S(2) -97.5(1) . 4_555 . . yes
Ir(1) C(13) Ir(2) C(7) 94.0(2) . 4_555 . . yes
Ir(1) C(13) Ir(2) C(7) 117.6(2) . 4_555 . 4_555 yes
Ir(1) C(13) Ir(2) C(8) 128.6(5) . 4_555 . . yes
Ir(1) C(13) Ir(2) C(8) 155.1(2) . 4_555 . 4_555 yes
Ir(1) C(13) Ir(2) C(9) 177.4(3) . 4_555 . . yes
Ir(1) C(13) Ir(2) C(13) -10.9(3) . 4_555 . . yes
Ir(2) Ir(1) S(1) C(14) 0.0000(1) . . . . yes
Ir(2) Ir(1) C(1) C(2) 121.2(5) . . . . yes
Ir(2) Ir(1) C(1) C(2) -121.2(5) . . . 4_555 yes
Ir(2) Ir(1) C(1) C(4) 0.0000(1) . . . . yes
Ir(2) Ir(1) C(2) C(1) -78.6(6) . . . . yes
Ir(2) Ir(1) C(2) C(3) 163.6(3) . . . . yes
Ir(2) Ir(1) C(2) C(5) 44.3(9) . . . . yes
Ir(2) Ir(1) C(2) C(1) 78.6(6) . . 4_555 . yes
Ir(2) Ir(1) C(2) C(3) -163.6(3) . . 4_555 4_555 yes
Ir(2) Ir(1) C(2) C(5) -44.3(9) . . 4_555 4_555 yes
Ir(2) Ir(1) C(3) C(2) -41.4(8) . . . . yes
Ir(2) Ir(1) C(3) C(3) -157.5(5) . . . 4_555 yes
Ir(2) Ir(1) C(3) C(6) 82.6(8) . . . . yes
Ir(2) Ir(1) C(3) C(2) 41.4(8) . . 4_555 4_555 yes
Ir(2) Ir(1) C(3) C(3) 157.5(5) . . 4_555 . yes
Ir(2) Ir(1) C(3) C(6) -82.6(8) . . 4_555 4_555 yes
Ir(2) S(2) C(14) S(1) 0.0 . . . . yes
Ir(2) C(7) C(7) C(8) 61.2(3) . . 4_555 4_555 yes
Ir(2) C(7) C(7) C(10) -127.8(5) . . 4_555 4_555 yes
Ir(2) C(7) C(8) C(9) -62.9(4) . . . . yes
Ir(2) C(7) C(8) C(11) 121.7(5) . . . . yes
Ir(2) C(7) C(7) C(8) -61.2(3) . 4_555 . . yes
Ir(2) C(7) C(7) C(10) 127.8(5) . 4_555 . . yes
Ir(2) C(7) C(8) C(9) 62.9(4) . 4_555 4_555 . yes
Ir(2) C(7) C(8) C(11) -121.7(5) . 4_555 4_555 4_555 yes
Ir(2) C(8) C(7) C(7) 61.9(1) . . . 4_555 yes
Ir(2) C(8) C(7) C(10) -126.9(5) . . . . yes
Ir(2) C(8) C(9) C(8) -61.6(5) . . . 4_555 yes
Ir(2) C(8) C(9) C(12) 119.1(8) . . . . yes
Ir(2) C(8) C(7) C(7) -61.9(1) . 4_555 4_555 . yes
Ir(2) C(8) C(7) C(10) 126.9(5) . 4_555 4_555 4_555 yes
Ir(2) C(8) C(9) C(8) 61.6(5) . 4_555 . . yes
Ir(2) C(8) C(9) C(12) -119.1(8) . 4_555 . . yes
Ir(2) C(9) C(8) C(7) 63.2(4) . . . . yes
Ir(2) C(9) C(8) C(11) -121.4(6) . . . . yes
Ir(2) C(9) C(8) C(7) -63.2(4) . . 4_555 4_555 yes
Ir(2) C(9) C(8) C(11) 121.4(6) . . 4_555 4_555 yes
Ir(2) C(13) Ir(1) S(1) -98.0(1) . . . . yes
Ir(2) C(13) Ir(1) C(1) 103.3(3) . . . . yes
Ir(2) C(13) Ir(1) C(2) 136.7(2) . . . . yes
Ir(2) C(13) Ir(1) C(2) 97.7(5) . . . 4_555 yes
Ir(2) C(13) Ir(1) C(3) 169.8(2) . . . . yes
Ir(2) C(13) Ir(1) C(3) 170.4(4) . . . 4_555 yes
Ir(2) C(13) Ir(1) C(13) -10.8(3) . . . 4_555 yes
Ir(2) C(13) Ir(1) S(1) 98.0(1) . 4_555 . . yes
Ir(2) C(13) Ir(1) C(1) -103.3(3) . 4_555 . . yes
Ir(2) C(13) Ir(1) C(2) -97.7(5) . 4_555 . . yes
Ir(2) C(13) Ir(1) C(2) -136.7(2) . 4_555 . 4_555 yes
Ir(2) C(13) Ir(1) C(3) -170.4(4) . 4_555 . . yes
Ir(2) C(13) Ir(1) C(3) -169.8(2) . 4_555 . 4_555 yes
Ir(2) C(13) Ir(1) C(13) 10.8(3) . 4_555 . . yes
Cl(2) Cl(2) C(15) Cl(3) 109.0(8) . 4_555 . . yes
S(1) Ir(1) Ir(2) S(2) 0.0000(1) . . . . yes
S(1) Ir(1) Ir(2) C(7) 159.6(2) . . . . yes
S(1) Ir(1) Ir(2) C(7) -159.6(2) . . . 4_555 yes
S(1) Ir(1) Ir(2) C(8) 124.3(2) . . . . yes
S(1) Ir(1) Ir(2) C(8) -124.3(2) . . . 4_555 yes
S(1) Ir(1) Ir(2) C(9) 180.0000(2) . . . . yes
S(1) Ir(1) Ir(2) C(13) 83.0(2) . . . . yes
S(1) Ir(1) Ir(2) C(13) -83.0(2) . . . 4_555 yes
S(1) Ir(1) C(1) C(2) -58.8(5) . . . . yes
S(1) Ir(1) C(1) C(2) 58.8(5) . . . 4_555 yes
S(1) Ir(1) C(1) C(4) 180.0000(1) . . . . yes
S(1) Ir(1) C(2) C(1) 151.8(4) . . . . yes
S(1) Ir(1) C(2) C(3) 34.0(6) . . . . yes
S(1) Ir(1) C(2) C(5) -85.3(8) . . . . yes
S(1) Ir(1) C(2) C(1) -151.8(4) . . 4_555 . yes
S(1) Ir(1) C(2) C(3) -34.0(6) . . 4_555 4_555 yes
S(1) Ir(1) C(2) C(5) 85.3(8) . . 4_555 4_555 yes
S(1) Ir(1) C(3) C(2) -152.9(5) . . . . yes
S(1) Ir(1) C(3) C(3) 91.00(6) . . . 4_555 yes
S(1) Ir(1) C(3) C(6) -28.9(6) . . . . yes
S(1) Ir(1) C(3) C(2) 152.9(5) . . 4_555 4_555 yes
S(1) Ir(1) C(3) C(3) -91.00(6) . . 4_555 . yes
S(1) Ir(1) C(3) C(6) 28.9(6) . . 4_555 4_555 yes
S(2) Ir(2) Ir(1) C(1) 180.0000(1) . . . . yes
S(2) Ir(2) Ir(1) C(2) -141.0(3) . . . . yes
S(2) Ir(2) Ir(1) C(2) 141.0(3) . . . 4_555 yes
S(2) Ir(2) Ir(1) C(3) -111.3(5) . . . . yes
S(2) Ir(2) Ir(1) C(3) 111.3(5) . . . 4_555 yes
S(2) Ir(2) Ir(1) C(13) -83.0(2) . . . . yes
S(2) Ir(2) Ir(1) C(13) 83.0(2) . . . 4_555 yes
S(2) Ir(2) C(7) C(7) -118.2(2) . . . 4_555 yes
S(2) Ir(2) C(7) C(8) 0.0(4) . . . . yes
S(2) Ir(2) C(7) C(10) 119.0(5) . . . . yes
S(2) Ir(2) C(7) C(7) 118.2(2) . . 4_555 . yes
S(2) Ir(2) C(7) C(8) 0.0(4) . . 4_555 4_555 yes
S(2) Ir(2) C(7) C(10) -119.0(5) . . 4_555 4_555 yes
S(2) Ir(2) C(8) C(7) 180.0(3) . . . . yes
S(2) Ir(2) C(8) C(9) -62.5(4) . . . . yes
S(2) Ir(2) C(8) C(11) 57.8(5) . . . . yes
S(2) Ir(2) C(8) C(7) -180.0(3) . . 4_555 4_555 yes
S(2) Ir(2) C(8) C(9) 62.5(4) . . 4_555 . yes
S(2) Ir(2) C(8) C(11) -57.8(5) . . 4_555 4_555 yes
S(2) Ir(2) C(9) C(8) 122.3(3) . . . . yes
S(2) Ir(2) C(9) C(8) -122.3(3) . . . 4_555 yes
S(2) Ir(2) C(9) C(12) 0.0000(1) . . . . yes
C(1) Ir(1) Ir(2) C(7) -20.4(2) . . . . yes
C(1) Ir(1) Ir(2) C(7) 20.4(2) . . . 4_555 yes
C(1) Ir(1) Ir(2) C(8) -55.7(2) . . . . yes
C(1) Ir(1) Ir(2) C(8) 55.7(2) . . . 4_555 yes
C(1) Ir(1) Ir(2) C(9) 0.0000(2) . . . . yes
C(1) Ir(1) Ir(2) C(13) -97.0(2) . . . . yes
C(1) Ir(1) Ir(2) C(13) 97.0(2) . . . 4_555 yes
C(1) Ir(1) S(1) C(14) 180.0 . . . . yes
C(1) Ir(1) C(2) C(3) -117.8(7) . . . . yes
C(1) Ir(1) C(2) C(5) 122.9(10) . . . . yes
C(1) Ir(1) C(2) C(3) 117.8(7) . . 4_555 4_555 yes
C(1) Ir(1) C(2) C(5) -122.9(10) . . 4_555 4_555 yes
C(1) Ir(1) C(3) C(2) 36.6(5) . . . . yes
C(1) Ir(1) C(3) C(3) -79.5(2) . . . 4_555 yes
C(1) Ir(1) C(3) C(6) 160.5(7) . . . . yes
C(1) Ir(1) C(3) C(2) -36.6(5) . . 4_555 4_555 yes
C(1) Ir(1) C(3) C(3) 79.5(2) . . 4_555 . yes
C(1) Ir(1) C(3) C(6) -160.5(7) . . 4_555 4_555 yes
C(1) C(2) Ir(1) C(2) 37.0(6) . . . 4_555 yes
C(1) C(2) Ir(1) C(3) 117.8(7) . . . . yes
C(1) C(2) Ir(1) C(3) 79.6(6) . . . 4_555 yes
C(1) C(2) Ir(1) C(13) -119.1(5) . . . . yes
C(1) C(2) Ir(1) C(13) -8.9(8) . . . 4_555 yes
C(1) C(2) C(3) C(3) 2.1(7) . . . 4_555 yes
C(1) C(2) C(3) C(6) 176.0(8) . . . . yes
C(1) C(2) Ir(1) C(2) -37.0(6) . 4_555 . . yes
C(1) C(2) Ir(1) C(3) -79.6(6) . 4_555 . . yes
C(1) C(2) Ir(1) C(3) -117.8(7) . 4_555 . 4_555 yes
C(1) C(2) Ir(1) C(13) 8.9(8) . 4_555 . . yes
C(1) C(2) Ir(1) C(13) 119.1(5) . 4_555 . 4_555 yes
C(1) C(2) C(3) C(3) -2.1(7) . 4_555 4_555 . yes
C(1) C(2) C(3) C(6) -176.0(8) . 4_555 4_555 4_555 yes
C(2) Ir(1) Ir(2) C(7) 18.6(3) . . . . yes
C(2) Ir(1) Ir(2) C(7) 59.5(3) . . . 4_555 yes
C(2) Ir(1) Ir(2) C(8) -16.7(4) . . . . yes
C(2) Ir(1) Ir(2) C(8) 94.7(4) . . . 4_555 yes
C(2) Ir(1) Ir(2) C(9) 39.0(3) . . . . yes
C(2) Ir(1) Ir(2) C(13) -58.0(4) . . . . yes
C(2) Ir(1) Ir(2) C(13) 136.1(4) . . . 4_555 yes
C(2) Ir(1) S(1) C(14) 141.4(3) . . . . yes
C(2) Ir(1) C(1) C(4) -121.2(5) . . . . yes
C(2) Ir(1) C(2) C(3) 80.9(5) . . 4_555 4_555 yes
C(2) Ir(1) C(2) C(5) -159.9(7) . . 4_555 4_555 yes
C(2) Ir(1) C(3) C(3) -116.1(5) . . . 4_555 yes
C(2) Ir(1) C(3) C(6) 123.9(8) . . . . yes
C(2) Ir(1) C(3) C(3) 38.0(3) . . 4_555 . yes
C(2) Ir(1) C(3) C(6) 158.0(7) . . 4_555 4_555 yes
C(2) C(1) Ir(1) C(3) -37.4(5) . . . . yes
C(2) C(1) Ir(1) C(3) -80.2(6) . . . 4_555 yes
C(2) C(1) Ir(1) C(13) 67.7(6) . . . . yes
C(2) C(1) Ir(1) C(13) 174.7(5) . . . 4_555 yes
C(2) C(1) C(2) C(3) 3(1) . . 4_555 4_555 yes
C(2) C(1) C(2) C(5) -174.5(6) . . 4_555 4_555 yes
C(2) C(3) Ir(1) C(3) 116.1(5) . . . 4_555 yes
C(2) C(3) Ir(1) C(13) -64.3(5) . . . . yes
C(2) C(3) Ir(1) C(13) 117.0(6) . . . 4_555 yes
C(2) C(3) C(3) C(2) 0.0 . . 4_555 4_555 yes
C(2) C(3) C(3) C(6) 174.1(8) . . 4_555 4_555 yes
C(3) Ir(1) Ir(2) C(7) 48.3(5) . . . . yes
C(3) Ir(1) Ir(2) C(7) 89.2(5) . . . 4_555 yes
C(3) Ir(1) Ir(2) C(8) 13.1(5) . . . . yes
C(3) Ir(1) Ir(2) C(8) 124.4(5) . . . 4_555 yes
C(3) Ir(1) Ir(2) C(9) 68.7(5) . . . . yes
C(3) Ir(1) Ir(2) C(13) -28.3(5) . . . . yes
C(3) Ir(1) Ir(2) C(13) 165.8(5) . . . 4_555 yes
C(3) Ir(1) S(1) C(14) 161.2(2) . . . . yes
C(3) Ir(1) C(1) C(4) -158.6(2) . . . . yes
C(3) Ir(1) C(2) C(5) -119.3(10) . . . . yes
C(3) Ir(1) C(2) C(5) 157.5(9) . . 4_555 4_555 yes
C(3) Ir(1) C(3) C(6) 119.9(6) . . 4_555 4_555 yes
C(3) C(2) Ir(1) C(13) 123.1(5) . . . . yes
C(3) C(2) Ir(1) C(13) -126.7(5) . . . 4_555 yes
C(3) C(2) C(1) C(4) -167.8(9) . . . . yes
C(3) C(3) Ir(1) C(13) -0.9(4) . 4_555 . . yes
C(3) C(3) Ir(1) C(13) -179.5(2) . 4_555 . 4_555 yes
C(3) C(3) C(2) C(5) 175.8(7) . 4_555 4_555 4_555 yes
C(4) C(1) Ir(1) C(13) -53.5(2) . . . . yes
C(4) C(1) Ir(1) C(13) 53.5(2) . . . 4_555 yes
C(4) C(1) C(2) C(5) 10(1) . . . . yes
C(4) C(1) C(2) C(5) -10(1) . . 4_555 4_555 yes
C(5) C(2) Ir(1) C(13) 3.9(8) . . . . yes
C(5) C(2) Ir(1) C(13) 114.0(8) . . . 4_555 yes
C(5) C(2) C(3) C(6) -1(1) . . . . yes
C(6) C(3) Ir(1) C(13) 59.6(6) . . . . yes
C(6) C(3) Ir(1) C(13) -119.1(6) . . . 4_555 yes
C(6) C(3) C(3) C(6) 0.0 . . 4_555 4_555 yes
C(7) Ir(2) Ir(1) C(13) 76.6(3) . . . . yes
C(7) Ir(2) Ir(1) C(13) -117.5(3) . . . 4_555 yes
C(7) Ir(2) S(2) C(14) -146.8(2) . . . . yes
C(7) Ir(2) C(7) C(8) -118.1(3) . . 4_555 4_555 yes
C(7) Ir(2) C(7) C(10) 122.9(5) . . 4_555 4_555 yes
C(7) Ir(2) C(8) C(9) 117.5(5) . . . . yes
C(7) Ir(2) C(8) C(11) -122.2(6) . . . . yes
C(7) Ir(2) C(8) C(9) -80.8(4) . . 4_555 . yes
C(7) Ir(2) C(8) C(11) 158.9(6) . . 4_555 4_555 yes
C(7) Ir(2) C(9) C(8) -37.0(3) . . . . yes
C(7) Ir(2) C(9) C(8) 78.5(4) . . . 4_555 yes
C(7) Ir(2) C(9) C(12) -159.2(2) . . . . yes
C(7) C(7) Ir(2) C(8) 37.0(2) . 4_555 . . yes
C(7) C(7) Ir(2) C(8) 118.1(3) . 4_555 . 4_555 yes
C(7) C(7) Ir(2) C(9) 80.2(1) . 4_555 . . yes
C(7) C(7) Ir(2) C(13) -41.5(2) . 4_555 . . yes
C(7) C(7) Ir(2) C(13) -147.5(2) . 4_555 . 4_555 yes
C(7) C(7) C(8) C(9) 1.1(5) . 4_555 4_555 . yes
C(7) C(7) C(8) C(11) 176.4(4) . 4_555 4_555 4_555 yes
C(7) C(8) Ir(2) C(8) -78.8(3) . . . 4_555 yes
C(7) C(8) Ir(2) C(9) -117.5(5) . . . . yes
C(7) C(8) Ir(2) C(13) 90.5(3) . . . . yes
C(7) C(8) Ir(2) C(13) -49.0(7) . . . 4_555 yes
C(7) C(8) C(9) C(8) 1.7(8) . . . 4_555 yes
C(7) C(8) C(9) C(12) -177.7(7) . . . . yes
C(8) Ir(2) Ir(1) C(13) 41.4(3) . . . . yes
C(8) Ir(2) Ir(1) C(13) -152.7(3) . . . 4_555 yes
C(8) Ir(2) S(2) C(14) -146.8(1) . . . . yes
C(8) Ir(2) C(7) C(10) 119.0(6) . . . . yes
C(8) Ir(2) C(7) C(10) 159.9(6) . . 4_555 4_555 yes
C(8) Ir(2) C(8) C(9) -38.7(4) . . 4_555 . yes
C(8) Ir(2) C(8) C(11) -159.0(4) . . 4_555 4_555 yes
C(8) Ir(2) C(9) C(12) -122.3(3) . . . . yes
C(8) C(7) Ir(2) C(9) 37.9(3) . . . . yes
C(8) C(7) Ir(2) C(13) -94.3(3) . . . . yes
C(8) C(7) Ir(2) C(13) 159.6(3) . . . 4_555 yes
C(8) C(7) C(7) C(8) 0.0 . . 4_555 4_555 yes
C(8) C(7) C(7) C(10) 171.0(6) . . 4_555 4_555 yes
C(8) C(9) Ir(2) C(13) 37.6(5) . . . . yes
C(8) C(9) Ir(2) C(13) -153.1(3) . . . 4_555 yes
C(8) C(9) C(8) C(11) -177.1(4) . . 4_555 4_555 yes
C(9) Ir(2) Ir(1) C(13) 97.0(2) . . . . yes
C(9) Ir(2) Ir(1) C(13) -97.0(2) . . . 4_555 yes
C(9) Ir(2) S(2) C(14) 180.0000(4) . . . . yes
C(9) Ir(2) C(7) C(10) 156.9(6) . . . . yes
C(9) Ir(2) C(7) C(10) -156.9(6) . . 4_555 4_555 yes
C(9) Ir(2) C(8) C(11) 120.3(7) . . . . yes
C(9) Ir(2) C(8) C(11) -120.3(7) . . 4_555 4_555 yes
C(9) C(8) Ir(2) C(13) -152.0(4) . . . . yes
C(9) C(8) Ir(2) C(13) 68.5(7) . . . 4_555 yes
C(9) C(8) C(7) C(10) 170.2(6) . . . . yes
C(9) C(8) Ir(2) C(13) -68.5(7) . 4_555 . . yes
C(9) C(8) Ir(2) C(13) 152.0(4) . 4_555 . 4_555 yes
C(9) C(8) C(7) C(10) -170.2(6) . 4_555 4_555 4_555 yes
C(10) C(7) Ir(2) C(13) 24.6(5) . . . . yes
C(10) C(7) Ir(2) C(13) -81.4(6) . . . 4_555 yes
C(10) C(7) C(7) C(10) 0.0 . . 4_555 4_555 yes
C(10) C(7) C(8) C(11) -5.1(9) . . . . yes
C(11) C(8) Ir(2) C(13) -31.7(5) . . . . yes
C(11) C(8) Ir(2) C(13) -171.2(5) . . . 4_555 yes
C(11) C(8) C(9) C(12) -2(1) . . . . yes
C(12) C(9) Ir(2) C(13) -84.6(3) . . . . yes
C(12) C(9) Ir(2) C(13) 84.6(3) . . . 4_555 yes
C(13) Ir(1) S(1) C(14) 49.4(1) . . . . yes
C(13) Ir(2) S(2) C(14) -49.5(1) . . . . yes
C(13) Ir(2) S(2) C(14) -49.5(1) . . . . yes
